data_7049776
loop_
_publ_author_name
'Zhang, Lin-Tao'
'Zhu, Xiao-Quan'
'Hu, Sheng-Min'
'Zhang, Yu-Xiao'
'Su, Shao-Dong'
'Yang, Yu-Ying'
'Wu, Xin-Tao'
'Sheng, Tian-Lu'

_publ_section_title
;
 Influence of ligand substitution at the donor and acceptor center on MMCT
 in a cyanide-bridged mixed-valence system.
;
_journal_issue 22
_journal_name_full 'Dalton transactions (Cambridge, England : 2003)'
_journal_page_first 7809
_journal_page_last 7816
_journal_paper_doi 10.1039/c9dt01303b
_journal_volume 48
_journal_year 2019
_chemical_formula_moiety 'C56 H55 N9 P2 Ru2, C H2 Cl2, 2(F6 P), O'
_chemical_formula_sum 'C57 H57 Cl2 F12 N9 O P4 Ru2'
_chemical_formula_weight 1509.03
_space_group_crystal_system monoclinic
_space_group_IT_number 14
_space_group_name_Hall '-P 2ybc'
_space_group_name_H-M_alt 'P 1 21/c 1'
_symmetry_space_group_name_Hall '-P 2ybc'
_symmetry_space_group_name_H-M 'P 1 21/c 1'
_atom_sites_solution_hydrogens geom
_atom_sites_solution_primary direct
_audit_creation_date 2019-01-29
_audit_creation_method
;
Olex2 1.2
(compiled 2017.08.10 svn.r3458 for OlexSys, GUI svn.r5381)
;
_audit_update_record
;
2019-01-29 deposited with the CCDC.    2019-04-17 downloaded from the CCDC.
;
_cell_angle_alpha 90
_cell_angle_beta 112.215(6)
_cell_angle_gamma 90
_cell_formula_units_Z 4
_cell_length_a 13.517(2)
_cell_length_b 19.619(4)
_cell_length_c 27.456(4)
_cell_measurement_reflns_used 17654
_cell_measurement_temperature 293(2)
_cell_measurement_theta_max 27.4855
_cell_measurement_theta_min 2.0681
_cell_volume 6741(2)
_computing_molecular_graphics 'Olex2 (Dolomanov et al., 2009)'
_computing_publication_material 'Olex2 (Dolomanov et al., 2009)'
_computing_structure_refinement 'ShelXL (Sheldrick, 2015)'
_computing_structure_solution 'ShelXS (Sheldrick, 2008)'
_diffrn_ambient_temperature 293(2)
_diffrn_detector_area_resol_mean 28.5714
_diffrn_measured_fraction_theta_full 0.992
_diffrn_measured_fraction_theta_max 0.993
_diffrn_measurement_device_type Saturn724+
_diffrn_measurement_method CCD_Profile_fitting
_diffrn_radiation_monochromator graphite
_diffrn_radiation_type MoK\a
_diffrn_radiation_wavelength 0.71073
_diffrn_reflns_av_R_equivalents 0.0645
_diffrn_reflns_av_unetI/netI 0.0518
_diffrn_reflns_Laue_measured_fraction_full 0.992
_diffrn_reflns_Laue_measured_fraction_max 0.993
_diffrn_reflns_limit_h_max 17
_diffrn_reflns_limit_h_min -17
_diffrn_reflns_limit_k_max 25
_diffrn_reflns_limit_k_min -25
_diffrn_reflns_limit_l_max 35
_diffrn_reflns_limit_l_min -35
_diffrn_reflns_number 91883
_diffrn_reflns_point_group_measured_fraction_full 0.992
_diffrn_reflns_point_group_measured_fraction_max 0.993
_diffrn_reflns_theta_full 25.242
_diffrn_reflns_theta_max 27.514
_diffrn_reflns_theta_min 2.079
_exptl_absorpt_coefficient_mu 0.700
_exptl_absorpt_correction_T_max 1.0000
_exptl_absorpt_correction_T_min 0.9021
_exptl_absorpt_correction_type multi-scan
_exptl_crystal_colour red
_exptl_crystal_density_diffrn 1.487
_exptl_crystal_description prism
_exptl_crystal_F_000 3040
_refine_diff_density_max 1.664
_refine_diff_density_min -0.761
_refine_diff_density_rms 0.127
_refine_ls_extinction_method none
_refine_ls_goodness_of_fit_ref 1.110
_refine_ls_hydrogen_treatment constr
_refine_ls_matrix_type full
_refine_ls_number_parameters 798
_refine_ls_number_reflns 15393
_refine_ls_number_restraints 49
_refine_ls_restrained_S_all 1.122
_refine_ls_R_factor_all 0.0769
_refine_ls_R_factor_gt 0.0664
_refine_ls_shift/su_max 0.001
_refine_ls_shift/su_mean 0.000
_refine_ls_structure_factor_coef Fsqd
_refine_ls_weighting_details 'w=1/[\s^2^(Fo^2^)+(0.1119P)^2^+0.1970P] where P=(Fo^2^+2Fc^2^)/3'
_refine_ls_weighting_scheme calc
_refine_ls_wR_factor_gt 0.1912
_refine_ls_wR_factor_ref 0.2049
_reflns_Friedel_coverage 0.000
_reflns_number_gt 12675
_reflns_number_total 15393
_reflns_threshold_expression 'I > 2\s(I)'
_cod_data_source_file c9dt01303b2.cif
_cod_data_source_block a_CCDC5
_cod_depositor_comments
;
The following automatic conversions were performed:

'_exptl_absorpt_correction_type' value 'Multi-scan' changed to
'multi-scan' according to
/home/data/users/saulius/crontab/automatic-downloads/rss-feeds/RSC/lib/dictionaries/cif_core.dic
dictionary named 'cif_core.dic' version 2.4.2 from 2011-04-26.

Automatic conversion script
Id: cif_fix_values 4973 2017-02-22 13:04:09Z antanas 

 Adding full bibliography for 7049771--7049776.cif.
;
_cod_database_code 7049776
_shelx_shelxl_version_number 2017/1
_shelx_space_group_comment
;
The symmetry employed for this shelxl refinement is uniquely defined
by the following loop, which should always be used as a source of
symmetry information in preference to the above space-group names.
They are only intended as comments.
;
_olex2_refinement_description
;
1. Fixed Uiso
 At 1.2 times of:
  All C(H) groups, All C(H,H) groups
 At 1.5 times of:
  All C(H,H,H) groups
2. Restrained distances
 P4-F9 = P4-F10 = P4-F11 = P4-F7 = P4-F12 = P4-F8
 1.58 with sigma of 0.01
 F10-F9
 2.23 with sigma of 0.01
 F10-F7
 2.23 with sigma of 0.01
 F7-F8
 2.23 with sigma of 0.01
 F9-F8
 2.23 with sigma of 0.01
 F9-F12
 2.23 with sigma of 0.01
 F12-F8
 2.23 with sigma of 0.01
 F12-F7
 2.23 with sigma of 0.01
 F12-F10
 2.23 with sigma of 0.01
 F9-F11
 2.23 with sigma of 0.01
 F11-F10
 2.23 with sigma of 0.01
 F11-F7
 2.23 with sigma of 0.01
 F11-F8
 2.23 with sigma of 0.01
 F11-F12
 3.16 with sigma of 0.01
 F8-F10
 3.16 with sigma of 0.01
 F9-F7
 3.16 with sigma of 0.01
 Cl1-C57
 1.78 with sigma of 0.01
 Cl1-C57 = Cl2-C57
 1.78 with sigma of 0.01
 Cl2-Cl1
 2.9 with sigma of 0.01
3. Uiso/Uaniso restraints and constraints
Uanis(O1) \\sim Ueq: with sigma of 0.01 and sigma for terminal atoms of 0.02
Uanis(C57) \\sim Ueq: with sigma of 0.01 and sigma for terminal atoms of 0.02
Uanis(P4) \\sim Ueq: with sigma of 0.01 and sigma for terminal atoms of 0.02
Uanis(Cl1) \\sim Ueq: with sigma of 0.01 and sigma for terminal atoms of 0.02
4. Others
 Fixed Sof: O1(0.5) O2(0.5)
5.a Ternary CH refined with riding coordinates:
 C11(H11)
5.b Secondary CH2 refined with riding coordinates:
 C32(H32A,H32B), C57(H57A,H57B)
5.c Aromatic/amide H refined with riding coordinates:
 C1(H1), C2(H2), C3(H3), C4(H4), C7(H7), C8(H8), C9(H9), C10(H10), C12(H12),
 C13(H13), C14(H14), C15(H15), C16(H16), C17(H17), C18(H18), C19(H19), C20(H20),
  C34(H34), C35(H35), C36(H36), C37(H37), C38(H38), C40(H40), C41(H41),
 C42(H42), C43(H43), C44(H44), C46(H46), C47(H47), C48(H48), C49(H49), C50(H50),
  C52(H52), C53(H53), C54(H54), C55(H55), C56(H56)
5.d Idealised Me refined as rotating group:
 C27(H27A,H27B,H27C), C28(H28A,H28B,H28C), C29(H29A,H29B,H29C), C30(H30A,H30B,
 H30C), C31(H31A,H31B,H31C)
;
_olex2_submission_special_instructions 'No special instructions were received'

loop_
_space_group_symop_operation_xyz
'x, y, z'
'-x, y+1/2, -z+1/2'
'-x, -y, -z'
'x, -y-1/2, z-1/2'

loop_
_atom_site_label
_atom_site_type_symbol
_atom_site_fract_x
_atom_site_fract_y
_atom_site_fract_z
_atom_site_U_iso_or_equiv
_atom_site_adp_type
_atom_site_occupancy
_atom_site_site_symmetry_order
_atom_site_calc_flag
_atom_site_refinement_flags_posn
_atom_site_refinement_flags_adp
_atom_site_refinement_flags_occupancy
C1 C -0.1229(3) -0.2487(2) -0.30471(19) 0.0562(10) Uani 1 1 d . . .
H1 H -0.059584 -0.235664 -0.277792 0.067 Uiso 1 1 calc R . .
C2 C -0.1179(4) -0.2756(3) -0.3499(2) 0.0741(15) Uani 1 1 d . . .
H2 H -0.052201 -0.280031 -0.353248 0.089 Uiso 1 1 calc R . .
C3 C -0.2090(5) -0.2959(4) -0.3900(3) 0.0879(19) Uani 1 1 d . . .
H3 H -0.206693 -0.313170 -0.421065 0.105 Uiso 1 1 calc R . .
C4 C -0.3062(4) -0.2901(3) -0.3831(2) 0.0751(14) Uani 1 1 d . . .
H4 H -0.369598 -0.304667 -0.409240 0.090 Uiso 1 1 calc R . .
C5 C -0.3064(3) -0.2625(2) -0.33701(18) 0.0537(10) Uani 1 1 d . . .
C6 C -0.4042(3) -0.2555(2) -0.32510(19) 0.0534(10) Uani 1 1 d . . .
C7 C -0.5014(4) -0.2863(3) -0.3544(2) 0.0729(14) Uani 1 1 d . . .
H7 H -0.508844 -0.310707 -0.384690 0.087 Uiso 1 1 calc R . .
C8 C -0.5865(4) -0.2808(3) -0.3387(3) 0.0799(16) Uani 1 1 d . . .
H8 H -0.651436 -0.301644 -0.357786 0.096 Uiso 1 1 calc R . .
C9 C -0.5733(4) -0.2437(3) -0.2943(3) 0.0765(16) Uani 1 1 d . . .
H9 H -0.630006 -0.238096 -0.283303 0.092 Uiso 1 1 calc R . .
C10 C -0.4756(4) -0.2150(3) -0.2663(2) 0.0646(12) Uani 1 1 d . . .
H10 H -0.467182 -0.190938 -0.235791 0.078 Uiso 1 1 calc R . .
C11 C -0.1183(3) -0.2104(2) -0.11600(17) 0.0501(9) Uani 1 1 d . . .
H11 H -0.080525 -0.216403 -0.077999 0.060 Uiso 1 1 calc R . .
C12 C -0.1584(4) -0.3362(2) -0.1146(2) 0.0641(12) Uani 1 1 d . . .
H12 H -0.124882 -0.344730 -0.078725 0.077 Uiso 1 1 calc R . .
C13 C -0.2109(5) -0.3824(2) -0.1521(2) 0.0693(13) Uani 1 1 d . . .
H13 H -0.220712 -0.428481 -0.147466 0.083 Uiso 1 1 calc R . .
C14 C -0.2475(4) -0.3454(2) -0.19950(19) 0.0574(10) Uani 1 1 d . . .
H14 H -0.287101 -0.364045 -0.232262 0.069 Uiso 1 1 calc R . .
C15 C -0.2319(4) -0.1262(3) -0.0888(2) 0.0653(12) Uani 1 1 d . . .
H15 H -0.200586 -0.129920 -0.052357 0.078 Uiso 1 1 calc R . .
C16 C -0.3146(5) -0.0858(3) -0.1165(3) 0.0756(15) Uani 1 1 d . . .
H16 H -0.351631 -0.056298 -0.102979 0.091 Uiso 1 1 calc R . .
C17 C -0.3337(4) -0.0966(2) -0.1695(2) 0.0646(12) Uani 1 1 d . . .
H17 H -0.386164 -0.074391 -0.197213 0.078 Uiso 1 1 calc R . .
C18 C 0.0602(3) -0.1665(2) -0.11152(19) 0.0581(10) Uani 1 1 d . . .
H18 H 0.100563 -0.171926 -0.075836 0.070 Uiso 1 1 calc R . .
C19 C 0.0931(4) -0.1374(3) -0.1478(2) 0.0672(12) Uani 1 1 d . . .
H19 H 0.160072 -0.119145 -0.142047 0.081 Uiso 1 1 calc R . .
C20 C 0.0058(4) -0.1405(2) -0.19526(19) 0.0582(10) Uani 1 1 d . . .
H20 H 0.005900 -0.124028 -0.227009 0.070 Uiso 1 1 calc R . .
C21 C -0.2455(3) -0.1026(2) -0.27423(15) 0.0457(8) Uani 1 1 d . . .
C22 C -0.1136(4) 0.0932(2) -0.3519(2) 0.0620(11) Uani 1 1 d . . .
C23 C -0.2147(4) 0.0990(2) -0.3967(2) 0.0631(12) Uani 1 1 d . . .
C24 C -0.2435(5) 0.0302(3) -0.4172(2) 0.0750(15) Uani 1 1 d . . .
C25 C -0.1653(5) -0.0149(3) -0.3847(2) 0.0720(14) Uani 1 1 d . . .
C26 C -0.0841(4) 0.0228(3) -0.3439(2) 0.0679(13) Uani 1 1 d . . .
C27 C -0.0455(5) 0.1527(3) -0.3222(3) 0.0838(17) Uani 1 1 d . . .
H27A H 0.005085 0.164370 -0.337688 0.126 Uiso 1 1 calc GR . .
H27B H -0.007980 0.140111 -0.286044 0.126 Uiso 1 1 calc GR . .
H27C H -0.090551 0.191225 -0.323993 0.126 Uiso 1 1 calc GR . .
C28 C -0.2644(6) 0.1641(3) -0.4227(3) 0.0892(18) Uani 1 1 d . . .
H28A H -0.230291 0.201828 -0.400444 0.134 Uiso 1 1 calc GR . .
H28B H -0.339159 0.163936 -0.428770 0.134 Uiso 1 1 calc GR . .
H28C H -0.255768 0.168420 -0.455737 0.134 Uiso 1 1 calc GR . .
C29 C -0.3353(7) 0.0141(4) -0.4669(2) 0.115(3) Uani 1 1 d . . .
H29A H -0.388074 0.049496 -0.474177 0.172 Uiso 1 1 calc GR . .
H29B H -0.366370 -0.028594 -0.463166 0.172 Uiso 1 1 calc GR . .
H29C H -0.310746 0.011136 -0.495374 0.172 Uiso 1 1 calc GR . .
C30 C -0.1642(8) -0.0909(3) -0.3931(3) 0.111(3) Uani 1 1 d . . .
H30A H -0.234777 -0.108869 -0.401516 0.166 Uiso 1 1 calc GR . .
H30B H -0.115916 -0.112076 -0.361500 0.166 Uiso 1 1 calc GR . .
H30C H -0.141088 -0.100051 -0.421455 0.166 Uiso 1 1 calc GR . .
C31 C 0.0203(5) -0.0064(4) -0.3068(3) 0.096(2) Uani 1 1 d . . .
H31A H 0.071376 -0.006080 -0.323370 0.144 Uiso 1 1 calc GR . .
H31B H 0.009383 -0.052425 -0.297962 0.144 Uiso 1 1 calc GR . .
H31C H 0.046765 0.020612 -0.275316 0.144 Uiso 1 1 calc GR . .
C32 C -0.3691(4) 0.0716(3) -0.26512(19) 0.0597(11) Uani 1 1 d . . .
H32A H -0.406796 0.110055 -0.258117 0.072 Uiso 1 1 calc R . .
H32B H -0.373396 0.032290 -0.244583 0.072 Uiso 1 1 calc R . .
C33 C -0.1421(4) 0.0632(2) -0.19279(19) 0.0643(12) Uani 1 1 d . . .
C34 C -0.1777(6) 0.0550(4) -0.1523(2) 0.097(2) Uani 1 1 d . . .
H34 H -0.248608 0.063174 -0.157237 0.117 Uiso 1 1 calc R . .
C35 C -0.1022(8) 0.0337(5) -0.1028(3) 0.126(3) Uani 1 1 d . . .
H35 H -0.124983 0.024667 -0.075464 0.151 Uiso 1 1 calc R . .
C36 C 0.0004(10) 0.0263(4) -0.0948(3) 0.131(4) Uani 1 1 d . . .
H36 H 0.048750 0.015207 -0.061341 0.157 Uiso 1 1 calc R . .
C37 C 0.0370(8) 0.0348(4) -0.1348(3) 0.129(4) Uani 1 1 d . . .
H37 H 0.108746 0.028523 -0.128988 0.155 Uiso 1 1 calc R . .
C38 C -0.0361(5) 0.0529(3) -0.1839(3) 0.091(2) Uani 1 1 d . . .
H38 H -0.013005 0.058272 -0.211555 0.110 Uiso 1 1 calc R . .
C39 C -0.2203(3) 0.1852(2) -0.25207(17) 0.0493(9) Uani 1 1 d . . .
C40 C -0.1672(3) 0.2191(2) -0.20440(18) 0.0533(9) Uani 1 1 d . . .
H40 H -0.134816 0.194121 -0.173649 0.064 Uiso 1 1 calc R . .
C41 C -0.1625(4) 0.2893(2) -0.2028(2) 0.0638(12) Uani 1 1 d . . .
H41 H -0.125312 0.310865 -0.170959 0.077 Uiso 1 1 calc R . .
C42 C -0.2108(4) 0.3275(3) -0.2464(2) 0.0681(13) Uani 1 1 d . . .
H42 H -0.207469 0.374803 -0.244113 0.082 Uiso 1 1 calc R . .
C43 C -0.2659(4) 0.2958(2) -0.2950(2) 0.0641(12) Uani 1 1 d . . .
H43 H -0.300208 0.321583 -0.325187 0.077 Uiso 1 1 calc R . .
C44 C -0.2677(4) 0.2248(2) -0.29701(19) 0.0588(11) Uani 1 1 d . . .
H44 H -0.301622 0.203268 -0.329240 0.071 Uiso 1 1 calc R . .
C45 C -0.5001(4) 0.1204(2) -0.3734(2) 0.0601(11) Uani 1 1 d . . .
C46 C -0.5491(6) 0.1151(3) -0.4260(3) 0.107(3) Uani 1 1 d . . .
H46 H -0.536438 0.076582 -0.442497 0.129 Uiso 1 1 calc R . .
C47 C -0.6169(7) 0.1642(4) -0.4562(3) 0.129(4) Uani 1 1 d . . .
H47 H -0.650377 0.157445 -0.492291 0.155 Uiso 1 1 calc R . .
C48 C -0.6356(6) 0.2213(3) -0.4349(3) 0.097(2) Uani 1 1 d . . .
H48 H -0.681220 0.254447 -0.455760 0.116 Uiso 1 1 calc R . .
C49 C -0.5864(6) 0.2300(4) -0.3818(3) 0.098(2) Uani 1 1 d . . .
H49 H -0.597653 0.270072 -0.366557 0.118 Uiso 1 1 calc R . .
C50 C -0.5200(5) 0.1803(3) -0.3502(2) 0.0732(14) Uani 1 1 d . . .
H50 H -0.488681 0.186482 -0.314006 0.088 Uiso 1 1 calc R . .
C51 C -0.5048(4) -0.0182(2) -0.3506(2) 0.0692(14) Uani 1 1 d . . .
C52 C -0.5840(5) -0.0194(3) -0.3299(4) 0.096(2) Uani 1 1 d . . .
H52 H -0.585310 0.012547 -0.305080 0.115 Uiso 1 1 calc R . .
C53 C -0.6630(5) -0.0713(5) -0.3481(5) 0.153(5) Uani 1 1 d . . .
H53 H -0.716697 -0.073230 -0.334707 0.184 Uiso 1 1 calc R . .
C54 C -0.6623(7) -0.1182(4) -0.3844(5) 0.137(4) Uani 1 1 d . . .
H54 H -0.716025 -0.150870 -0.396321 0.164 Uiso 1 1 calc R . .
C55 C -0.5865(8) -0.1171(3) -0.4022(3) 0.113(3) Uani 1 1 d . . .
H55 H -0.586426 -0.150231 -0.426390 0.135 Uiso 1 1 calc R . .
C56 C -0.5025(6) -0.0675(3) -0.3867(2) 0.0853(18) Uani 1 1 d . . .
H56 H -0.448890 -0.068090 -0.400215 0.102 Uiso 1 1 calc R . .
N1 N -0.2164(3) -0.24024(16) -0.29768(14) 0.0464(7) Uani 1 1 d . . .
N2 N -0.3910(3) -0.22027(17) -0.28097(15) 0.0497(8) Uani 1 1 d . . .
N3 N -0.1634(3) -0.27560(16) -0.13857(14) 0.0484(7) Uani 1 1 d . . .
N4 N -0.2183(3) -0.28054(16) -0.19141(13) 0.0464(7) Uani 1 1 d . . .
N5 N -0.2031(3) -0.16082(18) -0.12463(14) 0.0533(8) Uani 1 1 d . . .
N6 N -0.2666(3) -0.14319(18) -0.17501(15) 0.0519(8) Uani 1 1 d . . .
N7 N -0.0437(3) -0.18620(17) -0.13756(14) 0.0479(7) Uani 1 1 d . . .
N8 N -0.0781(3) -0.17015(17) -0.18962(13) 0.0460(7) Uani 1 1 d . . .
N9 N -0.2433(3) -0.05147(16) -0.29505(14) 0.0467(7) Uani 1 1 d . . .
P1 P -0.23073(9) 0.09233(5) -0.25799(4) 0.0490(2) Uani 1 1 d . . .
P2 P -0.41002(9) 0.05272(5) -0.33631(5) 0.0519(3) Uani 1 1 d . . .
Ru1 Ru -0.23708(2) -0.19026(2) -0.23635(2) 0.04140(11) Uani 1 1 d . . .
Ru2 Ru -0.23763(3) 0.03792(2) -0.33351(2) 0.04519(11) Uani 1 1 d . . .
C57 C 0.393(5) -0.0917(11) -0.009(4) 0.99(7) Uani 1 1 d D U .
H57A H 0.381308 -0.062222 -0.039041 1.193 Uiso 1 1 calc R . .
H57B H 0.456776 -0.076509 0.019537 1.193 Uiso 1 1 calc R . .
Cl1 Cl 0.4101(7) -0.1772(4) -0.0259(3) 0.368(4) Uani 1 1 d D U .
Cl2 Cl 0.2814(6) -0.0853(7) 0.0105(4) 0.560(10) Uani 1 1 d D . .
F1 F -0.0603(5) 0.2815(3) 0.0116(2) 0.148(2) Uani 1 1 d . . .
F2 F -0.1609(4) 0.2293(4) -0.0669(2) 0.183(3) Uani 1 1 d . . .
F3 F -0.0127(5) 0.2015(3) -0.07748(18) 0.1398(19) Uani 1 1 d . . .
F4 F 0.0832(4) 0.2550(4) -0.00207(19) 0.148(2) Uani 1 1 d . . .
F5 F -0.0314(4) 0.1753(2) -0.00293(16) 0.1196(15) Uani 1 1 d . . .
F6 F -0.0473(6) 0.3114(3) -0.0665(2) 0.181(3) Uani 1 1 d . . .
P3 P -0.04005(14) 0.24381(10) -0.03562(6) 0.0858(5) Uani 1 1 d . . .
F7 F -0.6788(6) 0.0772(2) -0.1724(3) 0.215(4) Uani 1 1 d D . .
F8 F -0.7070(5) -0.0331(3) -0.1582(3) 0.200(3) Uani 1 1 d D . .
F9 F -0.5725(4) -0.0616(2) -0.1800(3) 0.207(4) Uani 1 1 d D . .
F10 F -0.5430(6) 0.0462(4) -0.1939(4) 0.294(6) Uani 1 1 d D . .
F11 F -0.7021(5) -0.0009(3) -0.2343(2) 0.189(3) Uani 1 1 d D . .
F12 F -0.5434(6) 0.0171(4) -0.1165(2) 0.245(5) Uani 1 1 d D . .
P4 P -0.62525(17) 0.00815(9) -0.17287(9) 0.1037(6) Uani 1 1 d D U .
O1 O 0.1253(10) 0.0166(6) -0.4710(4) 0.134(5) Uani 0.5 1 d . U P
O2 O -0.3961(8) -0.1027(4) -0.0028(2) 0.091(3) Uani 0.5 1 d . . P

loop_
_atom_site_aniso_label
_atom_site_aniso_U_11
_atom_site_aniso_U_22
_atom_site_aniso_U_33
_atom_site_aniso_U_23
_atom_site_aniso_U_13
_atom_site_aniso_U_12
C1 0.041(2) 0.064(3) 0.063(3) -0.006(2) 0.0191(19) 0.0051(18)
C2 0.058(3) 0.095(4) 0.075(3) -0.020(3) 0.031(3) 0.006(3)
C3 0.074(4) 0.112(5) 0.083(4) -0.038(4) 0.035(3) -0.010(3)
C4 0.060(3) 0.087(4) 0.073(3) -0.025(3) 0.020(3) -0.009(3)
C5 0.044(2) 0.049(2) 0.062(2) -0.0030(18) 0.0144(19) -0.0012(17)
C6 0.046(2) 0.043(2) 0.068(3) 0.0011(18) 0.017(2) -0.0020(16)
C7 0.054(3) 0.075(3) 0.081(3) -0.002(3) 0.016(3) -0.008(2)
C8 0.042(3) 0.077(4) 0.105(5) 0.002(3) 0.010(3) -0.007(2)
C9 0.041(2) 0.095(4) 0.092(4) 0.023(3) 0.024(3) -0.001(2)
C10 0.044(2) 0.079(3) 0.075(3) 0.011(3) 0.026(2) 0.003(2)
C11 0.051(2) 0.045(2) 0.054(2) 0.0026(17) 0.0197(19) 0.0008(17)
C12 0.075(3) 0.055(3) 0.061(3) 0.019(2) 0.024(2) -0.001(2)
C13 0.085(4) 0.042(2) 0.080(3) 0.017(2) 0.030(3) -0.007(2)
C14 0.060(3) 0.043(2) 0.065(3) -0.0001(19) 0.018(2) -0.0068(18)
C15 0.083(3) 0.056(3) 0.069(3) -0.012(2) 0.042(3) -0.006(2)
C16 0.093(4) 0.052(3) 0.102(4) -0.012(3) 0.059(3) 0.005(3)
C17 0.069(3) 0.052(2) 0.085(3) 0.003(2) 0.042(3) 0.008(2)
C18 0.043(2) 0.062(3) 0.063(3) -0.009(2) 0.013(2) -0.0010(19)
C19 0.049(3) 0.068(3) 0.083(3) -0.010(3) 0.024(2) -0.013(2)
C20 0.050(2) 0.063(3) 0.063(3) 0.003(2) 0.023(2) -0.007(2)
C21 0.0415(19) 0.044(2) 0.0484(19) 0.0028(16) 0.0133(16) 0.0003(15)
C22 0.058(3) 0.056(2) 0.078(3) 0.007(2) 0.033(2) -0.004(2)
C23 0.077(3) 0.052(2) 0.065(3) 0.018(2) 0.032(2) 0.003(2)
C24 0.110(5) 0.060(3) 0.058(3) 0.001(2) 0.034(3) -0.007(3)
C25 0.106(4) 0.052(3) 0.069(3) -0.001(2) 0.045(3) 0.005(3)
C26 0.068(3) 0.063(3) 0.085(3) 0.021(3) 0.043(3) 0.014(2)
C27 0.075(4) 0.071(3) 0.114(5) -0.001(3) 0.046(4) -0.018(3)
C28 0.123(5) 0.065(3) 0.084(4) 0.023(3) 0.045(4) 0.009(3)
C29 0.155(7) 0.110(6) 0.057(3) -0.009(3) 0.015(4) -0.024(5)
C30 0.195(8) 0.050(3) 0.114(5) -0.003(3) 0.088(6) 0.015(4)
C31 0.084(4) 0.104(5) 0.110(5) 0.032(4) 0.049(4) 0.028(4)
C32 0.055(3) 0.056(2) 0.067(3) 0.003(2) 0.022(2) -0.005(2)
C33 0.080(3) 0.043(2) 0.055(2) -0.0015(18) 0.009(2) -0.006(2)
C34 0.109(5) 0.106(5) 0.065(3) 0.008(3) 0.019(3) -0.034(4)
C35 0.132(7) 0.143(8) 0.067(4) 0.022(4) -0.004(5) -0.047(6)
C36 0.162(9) 0.101(6) 0.071(5) 0.019(4) -0.020(5) -0.008(6)
C37 0.134(7) 0.106(6) 0.091(5) -0.006(4) -0.022(5) 0.051(5)
C38 0.077(4) 0.090(4) 0.079(4) -0.009(3) -0.003(3) 0.033(3)
C39 0.044(2) 0.045(2) 0.057(2) 0.0008(16) 0.0162(18) -0.0016(16)
C40 0.046(2) 0.048(2) 0.061(2) -0.0032(18) 0.0142(19) 0.0007(17)
C41 0.053(3) 0.052(2) 0.079(3) -0.015(2) 0.017(2) -0.008(2)
C42 0.063(3) 0.046(2) 0.102(4) -0.003(2) 0.039(3) 0.001(2)
C43 0.069(3) 0.049(2) 0.077(3) 0.013(2) 0.030(3) 0.001(2)
C44 0.067(3) 0.046(2) 0.061(3) 0.0034(19) 0.022(2) 0.001(2)
C45 0.049(2) 0.049(2) 0.071(3) 0.000(2) 0.010(2) -0.0030(18)
C46 0.141(6) 0.061(3) 0.078(4) -0.013(3) -0.006(4) 0.031(4)
C47 0.145(7) 0.107(6) 0.080(4) -0.013(4) -0.021(5) 0.063(5)
C48 0.087(4) 0.074(4) 0.104(5) 0.011(4) 0.007(4) 0.028(3)
C49 0.109(5) 0.080(4) 0.102(5) 0.003(4) 0.036(4) 0.044(4)
C50 0.071(3) 0.070(3) 0.076(3) 0.000(3) 0.024(3) 0.023(3)
C51 0.052(3) 0.046(2) 0.088(4) 0.007(2) 0.001(2) -0.006(2)
C52 0.054(3) 0.062(3) 0.167(7) 0.011(4) 0.038(4) -0.005(3)
C53 0.049(4) 0.096(6) 0.283(15) 0.055(8) 0.026(6) -0.013(4)
C54 0.081(5) 0.078(5) 0.190(10) 0.020(5) -0.017(6) -0.043(4)
C55 0.136(7) 0.066(4) 0.093(5) 0.004(3) -0.008(5) -0.036(4)
C56 0.095(4) 0.060(3) 0.080(4) 0.004(3) 0.010(3) -0.019(3)
N1 0.0421(17) 0.0411(16) 0.0556(18) 0.0035(14) 0.0181(15) 0.0021(13)
N2 0.0399(17) 0.0445(17) 0.063(2) 0.0124(15) 0.0176(15) 0.0049(13)
N3 0.055(2) 0.0371(16) 0.0520(18) 0.0045(13) 0.0194(16) -0.0012(14)
N4 0.0454(17) 0.0398(16) 0.0523(18) 0.0054(13) 0.0164(15) 0.0011(13)
N5 0.061(2) 0.0461(18) 0.058(2) 0.0002(15) 0.0290(18) 0.0021(16)
N6 0.050(2) 0.0441(18) 0.065(2) 0.0088(15) 0.0255(17) 0.0047(14)
N7 0.0465(18) 0.0435(17) 0.0503(18) -0.0018(13) 0.0146(15) -0.0029(13)
N8 0.0455(17) 0.0441(17) 0.0484(17) 0.0007(13) 0.0176(15) -0.0001(14)
N9 0.0428(17) 0.0352(15) 0.0553(18) 0.0055(13) 0.0109(15) 0.0014(13)
P1 0.0501(6) 0.0381(5) 0.0532(6) 0.0004(4) 0.0134(5) -0.0034(4)
P2 0.0432(6) 0.0399(5) 0.0621(6) 0.0033(4) 0.0083(5) -0.0017(4)
Ru1 0.03844(18) 0.03649(17) 0.04981(19) 0.00595(11) 0.01730(14) 0.00254(11)
Ru2 0.0472(2) 0.03389(17) 0.0488(2) 0.00366(11) 0.01181(15) -0.00121(11)
C57 0.99(7) 0.99(7) 0.99(7) 0.003(10) 0.37(3) -0.002(10)
Cl1 0.430(10) 0.227(6) 0.342(8) -0.022(6) 0.028(7) -0.005(6)
Cl2 0.272(9) 0.98(3) 0.405(13) -0.299(16) 0.097(8) -0.205(13)
F1 0.170(5) 0.168(5) 0.109(4) -0.016(3) 0.055(4) 0.042(4)
F2 0.092(3) 0.293(9) 0.121(4) 0.018(5) -0.010(3) -0.003(4)
F3 0.163(5) 0.189(5) 0.080(3) -0.017(3) 0.061(3) -0.005(4)
F4 0.094(3) 0.248(7) 0.090(3) 0.007(3) 0.021(2) -0.040(4)
F5 0.151(4) 0.124(4) 0.073(2) 0.006(2) 0.030(2) -0.007(3)
F6 0.244(8) 0.137(5) 0.119(4) 0.036(3) 0.019(5) -0.016(4)
P3 0.0810(10) 0.1162(14) 0.0523(7) 0.0023(8) 0.0162(7) -0.0016(9)
F7 0.263(9) 0.084(4) 0.282(9) -0.009(4) 0.085(7) 0.034(4)
F8 0.210(7) 0.151(6) 0.291(10) 0.003(5) 0.156(7) -0.052(5)
F9 0.119(4) 0.130(5) 0.343(11) -0.034(6) 0.053(6) 0.026(4)
F10 0.316(12) 0.240(9) 0.413(16) -0.097(10) 0.237(12) -0.186(9)
F11 0.194(6) 0.148(6) 0.171(6) -0.020(5) 0.006(5) -0.026(5)
F12 0.244(9) 0.290(11) 0.126(5) -0.016(6) -0.014(6) -0.072(8)
P4 0.0957(13) 0.0632(9) 0.1316(16) 0.0037(10) 0.0196(12) -0.0094(9)
O1 0.138(8) 0.111(7) 0.103(7) -0.066(6) -0.011(6) 0.036(6)
O2 0.157(8) 0.086(5) 0.038(3) 0.031(3) 0.044(4) 0.063(5)

loop_
_atom_type_symbol
_atom_type_description
_atom_type_scat_dispersion_real
_atom_type_scat_dispersion_imag
_atom_type_scat_source
C C 0.0030 0.0020 'International Tables Vol C Tables 4.2.6.8 and 6.1.1.4'
H H 0.0000 0.0000 'International Tables Vol C Tables 4.2.6.8 and 6.1.1.4'
Cl Cl 0.1484 0.1585 'International Tables Vol C Tables 4.2.6.8 and 6.1.1.4'
F F 0.0170 0.0100 'International Tables Vol C Tables 4.2.6.8 and 6.1.1.4'
N N 0.0060 0.0030 'International Tables Vol C Tables 4.2.6.8 and 6.1.1.4'
O O 0.0106 0.0060 'International Tables Vol C Tables 4.2.6.8 and 6.1.1.4'
P P 0.1020 0.0940 'International Tables Vol C Tables 4.2.6.8 and 6.1.1.4'
Ru Ru -1.2590 0.8360 'International Tables Vol C Tables 4.2.6.8 and 6.1.1.4'

loop_
_geom_angle_atom_site_label_1
_geom_angle_atom_site_label_2
_geom_angle_atom_site_label_3
_geom_angle
N1 C1 C2 122.8(4)
C3 C2 C1 120.2(5)
C2 C3 C4 118.4(5)
C5 C4 C3 118.9(5)
C4 C5 C6 123.4(4)
N1 C5 C4 123.0(4)
N1 C5 C6 113.6(4)
C7 C6 C5 123.8(5)
N2 C6 C5 114.8(4)
N2 C6 C7 121.2(5)
C8 C7 C6 120.0(6)
C9 C8 C7 118.5(5)
C8 C9 C10 119.3(5)
N2 C10 C9 123.0(6)
N3 C11 N5 110.0(4)
N7 C11 N3 111.4(3)
N7 C11 N5 110.2(3)
N3 C12 C13 107.7(4)
C12 C13 C14 105.0(4)
N4 C14 C13 111.2(4)
C16 C15 N5 106.6(5)
C15 C16 C17 106.7(4)
N6 C17 C16 110.9(5)
C19 C18 N7 106.9(4)
C18 C19 C20 105.8(4)
N8 C20 C19 111.6(4)
N9 C21 Ru1 175.6(4)
C23 C22 C27 125.3(5)
C23 C22 Ru2 71.4(3)
C26 C22 C23 108.9(5)
C26 C22 C27 125.6(5)
C26 C22 Ru2 71.5(3)
C27 C22 Ru2 127.7(4)
C22 C23 C24 106.4(4)
C22 C23 C28 125.4(5)
C22 C23 Ru2 70.2(3)
C24 C23 C28 126.9(5)
C24 C23 Ru2 73.0(3)
C28 C23 Ru2 131.5(4)
C23 C24 C29 124.0(6)
C23 C24 Ru2 69.3(3)
C25 C24 C23 108.0(5)
C25 C24 C29 127.8(6)
C25 C24 Ru2 70.8(3)
C29 C24 Ru2 129.6(5)
C24 C25 C26 109.8(5)
C24 C25 C30 125.0(6)
C24 C25 Ru2 73.0(3)
C26 C25 C30 125.2(6)
C26 C25 Ru2 70.2(3)
C30 C25 Ru2 125.6(4)
C22 C26 C25 106.8(5)
C22 C26 C31 127.3(6)
C22 C26 Ru2 70.8(3)
C25 C26 C31 125.1(5)
C25 C26 Ru2 72.2(3)
C31 C26 Ru2 130.2(4)
P1 C32 P2 92.4(2)
C34 C33 P1 121.8(5)
C38 C33 C34 119.9(6)
C38 C33 P1 118.2(5)
C33 C34 C35 117.6(8)
C36 C35 C34 121.2(9)
C35 C36 C37 121.6(8)
C36 C37 C38 118.0(9)
C33 C38 C37 121.6(8)
C40 C39 P1 123.5(3)
C44 C39 C40 117.7(4)
C44 C39 P1 118.9(3)
C41 C40 C39 120.4(4)
C42 C41 C40 121.7(5)
C41 C42 C43 120.1(5)
C44 C43 C42 118.3(5)
C39 C44 C43 121.9(5)
C46 C45 C50 116.6(5)
C46 C45 P2 119.6(4)
C50 C45 P2 123.7(4)
C45 C46 C47 122.7(6)
C48 C47 C46 121.3(7)
C47 C48 C49 118.5(6)
C48 C49 C50 121.2(6)
C49 C50 C45 119.6(6)
C52 C51 C56 120.6(5)
C52 C51 P2 120.6(5)
C56 C51 P2 118.5(5)
C51 C52 C53 117.4(8)
C54 C53 C52 122.0(10)
C55 C54 C53 119.5(7)
C54 C55 C56 123.6(8)
C51 C56 C55 117.0(7)
C1 N1 Ru1 126.6(3)
C5 N1 C1 116.8(4)
C5 N1 Ru1 116.4(3)
C6 N2 C10 117.9(4)
C6 N2 Ru1 116.2(3)
C10 N2 Ru1 125.3(3)
C12 N3 C11 129.3(4)
C12 N3 N4 111.4(4)
N4 N3 C11 119.3(3)
C14 N4 N3 104.8(3)
C14 N4 Ru1 137.9(3)
N3 N4 Ru1 117.3(2)
C15 N5 C11 129.6(4)
C15 N5 N6 111.2(4)
N6 N5 C11 119.3(3)
C17 N6 N5 104.5(4)
C17 N6 Ru1 137.7(3)
N5 N6 Ru1 117.7(3)
C18 N7 C11 128.5(4)
N8 N7 C11 119.8(3)
N8 N7 C18 111.0(4)
C20 N8 N7 104.8(3)
C20 N8 Ru1 137.3(3)
N7 N8 Ru1 117.8(3)
C21 N9 Ru2 178.3(4)
C32 P1 Ru2 96.17(16)
C33 P1 C32 107.2(2)
C33 P1 C39 103.0(2)
C33 P1 Ru2 121.67(17)
C39 P1 C32 105.6(2)
C39 P1 Ru2 121.14(15)
C32 P2 Ru2 95.40(15)
C45 P2 C32 108.2(2)
C45 P2 C51 99.7(2)
C45 P2 Ru2 123.95(17)
C51 P2 C32 106.4(3)
C51 P2 Ru2 121.64(19)
C21 Ru1 N1 89.02(15)
C21 Ru1 N2 95.20(14)
C21 Ru1 N4 175.77(14)
C21 Ru1 N6 92.78(15)
C21 Ru1 N8 90.01(14)
N1 Ru1 N2 78.27(14)
N1 Ru1 N4 93.14(13)
N1 Ru1 N6 176.43(13)
N1 Ru1 N8 99.58(13)
N2 Ru1 N4 88.81(13)
N2 Ru1 N6 98.49(14)
N2 Ru1 N8 174.31(13)
N6 Ru1 N4 85.26(13)
N8 Ru1 N4 86.04(13)
N8 Ru1 N6 83.50(14)
C22 Ru2 C23 38.34(19)
C22 Ru2 C24 62.7(2)
C22 Ru2 C25 62.3(2)
C22 Ru2 C26 37.71(18)
C22 Ru2 P1 101.69(14)
C22 Ru2 P2 140.38(13)
C23 Ru2 C24 37.77(19)
C23 Ru2 C25 62.48(19)
C23 Ru2 P1 118.86(14)
C23 Ru2 P2 109.96(14)
C24 Ru2 P1 156.18(14)
C24 Ru2 P2 108.89(18)
C25 Ru2 C24 36.3(2)
C25 Ru2 P1 153.97(17)
C25 Ru2 P2 134.92(17)
C26 Ru2 C23 63.81(19)
C26 Ru2 C24 62.5(2)
C26 Ru2 C25 37.6(2)
C26 Ru2 P1 117.17(17)
C26 Ru2 P2 171.38(16)
N9 Ru2 C22 135.44(16)
N9 Ru2 C23 154.15(17)
N9 Ru2 C24 117.83(17)
N9 Ru2 C25 92.16(17)
N9 Ru2 C26 99.78(16)
N9 Ru2 P1 85.98(10)
N9 Ru2 P2 83.79(10)
P1 Ru2 P2 70.73(4)
Cl1 C57 Cl2 110.8(8)
F2 P3 F1 93.8(4)
F2 P3 F3 89.3(4)
F2 P3 F4 177.0(4)
F2 P3 F5 89.7(4)
F3 P3 F1 174.0(3)
F3 P3 F4 90.6(3)
F3 P3 F5 88.8(3)
F4 P3 F1 86.0(3)
F4 P3 F5 87.3(3)
F5 P3 F1 86.1(3)
F6 P3 F1 93.0(4)
F6 P3 F2 91.1(4)
F6 P3 F3 92.0(4)
F6 P3 F4 92.0(4)
F6 P3 F5 178.9(3)
F7 P4 F8 94.3(4)
F7 P4 F9 173.6(4)
F7 P4 F10 89.1(4)
F7 P4 F11 89.2(3)
F8 P4 F9 88.8(3)
F8 P4 F10 173.8(4)
F8 P4 F11 88.5(3)
F9 P4 F10 87.3(4)
F9 P4 F11 85.3(3)
F10 P4 F11 86.3(4)
F12 P4 F7 93.0(4)
F12 P4 F8 96.4(4)
F12 P4 F9 92.1(4)
F12 P4 F10 88.6(4)
F12 P4 F11 174.4(4)

loop_
_geom_bond_atom_site_label_1
_geom_bond_atom_site_label_2
_geom_bond_distance
C1 C2 1.374(7)
C1 N1 1.359(5)
C2 C3 1.364(8)
C3 C4 1.401(8)
C4 C5 1.378(7)
C5 C6 1.483(6)
C5 N1 1.358(5)
C6 C7 1.393(7)
C6 N2 1.347(6)
C7 C8 1.377(8)
C8 C9 1.372(9)
C9 C10 1.373(7)
C10 N2 1.353(6)
C11 N3 1.451(5)
C11 N5 1.453(5)
C11 N7 1.430(5)
C12 C13 1.353(7)
C12 N3 1.348(5)
C13 C14 1.407(7)
C14 N4 1.326(5)
C15 C16 1.347(8)
C15 N5 1.368(6)
C16 C17 1.392(8)
C17 N6 1.336(6)
C18 C19 1.361(7)
C18 N7 1.369(5)
C19 C20 1.389(7)
C20 N8 1.335(5)
C21 N9 1.160(5)
C21 Ru1 1.991(4)
C22 C23 1.456(7)
C22 C26 1.431(7)
C22 C27 1.520(7)
C22 Ru2 2.209(5)
C23 C24 1.457(7)
C23 C28 1.495(7)
C23 Ru2 2.225(4)
C24 C25 1.408(8)
C24 C29 1.490(9)
C24 Ru2 2.274(5)
C25 C26 1.441(8)
C25 C30 1.509(7)
C25 Ru2 2.246(5)
C26 C31 1.508(8)
C26 Ru2 2.219(5)
C32 P1 1.850(5)
C32 P2 1.856(5)
C33 C34 1.377(9)
C33 C38 1.374(9)
C33 P1 1.829(5)
C34 C35 1.420(10)
C35 C36 1.328(14)
C36 C37 1.373(15)
C37 C38 1.384(9)
C39 C40 1.400(6)
C39 C44 1.393(6)
C39 P1 1.830(4)
C40 C41 1.378(6)
C41 C42 1.353(8)
C42 C43 1.405(8)
C43 C44 1.395(6)
C45 C46 1.346(8)
C45 C50 1.409(7)
C45 P2 1.829(5)
C46 C47 1.371(8)
C47 C48 1.331(10)
C48 C49 1.365(10)
C49 C50 1.385(8)
C51 C52 1.389(9)
C51 C56 1.394(9)
C51 P2 1.831(5)
C52 C53 1.423(10)
C53 C54 1.359(16)
C54 C55 1.292(14)
C55 C56 1.432(9)
N1 Ru1 2.057(3)
N2 Ru1 2.061(3)
N3 N4 1.360(5)
N4 Ru1 2.118(3)
N5 N6 1.368(5)
N6 Ru1 2.087(4)
N7 N8 1.362(5)
N8 Ru1 2.082(3)
N9 Ru2 2.064(3)
P1 Ru2 2.3024(12)
P2 Ru2 2.3205(13)
C57 Cl1 1.780(7)
C57 Cl2 1.781(10)
F1 P3 1.602(5)
F2 P3 1.557(5)
F3 P3 1.571(5)
F4 P3 1.585(5)
F5 P3 1.595(5)
F6 P3 1.556(6)
F7 P4 1.537(4)
F8 P4 1.542(5)
F9 P4 1.589(4)
F10 P4 1.616(5)
F11 P4 1.623(5)
F12 P4 1.536(5)
